data_4068729
loop_
_publ_author_name
'Cohen, Ad'
'Kopilov, Jacob'
'Goldberg, Israel'
'Kol, Moshe'

_publ_section_title
;
 C1-Symmetric Zirconium Complexes of [ONNO&#x2032;]-Type Salan Ligands:
 Accurate Control of Catalyst Activity, Isospecificity, and Molecular
 Weight in 1-Hexene Polymerization
;
_journal_issue 5
_journal_name_full Organometallics
_journal_page_first 1391
_journal_paper_doi 10.1021/om801058w
_journal_volume 28
_journal_year 2009
_chemical_formula_moiety '4(C40 H50 Cl2 N2 O2 Zr), 5(C4 H10 O)'
_chemical_formula_sum 'C180 H250 Cl8 N8 O13 Zr4'
_chemical_formula_weight 3382.36
_chemical_name_systematic
; 
 ? 
;
_space_group_IT_number 45
_symmetry_cell_setting orthorhombic
_symmetry_space_group_name_Hall 'I 2 -2c'
_symmetry_space_group_name_H-M 'I b a 2'
_atom_sites_solution_hydrogens geom
_atom_sites_solution_primary direct
_atom_sites_solution_secondary difmap
_audit_creation_method SHELXL-97
_cell_angle_alpha 90.00
_cell_angle_beta 90.00
_cell_angle_gamma 90.00
_cell_formula_units_Z 2
_cell_length_a 28.4938(6)
_cell_length_b 17.8978(3)
_cell_length_c 17.8233(3)
_cell_measurement_reflns_used 5528
_cell_measurement_temperature 110(2)
_cell_measurement_theta_max 27.88
_cell_measurement_theta_min 1.41
_cell_volume 9089.5(3)
_computing_cell_refinement Denzo
_computing_data_collection 'Collect, Nonius B.V.'
_computing_data_reduction 'Denzo & Scalepack'
_computing_structure_refinement 'SHELXL-97 (Sheldrick, 1997)'
_computing_structure_solution SIR-97
_diffrn_ambient_temperature 110(2)
_diffrn_detector_area_resol_mean 12.8
_diffrn_measured_fraction_theta_full 0.980
_diffrn_measured_fraction_theta_max 0.980
_diffrn_measurement_device_type 'Nonius KappaCCD'
_diffrn_measurement_method '1 deg. \f and \w scans'
_diffrn_radiation_monochromator graphite
_diffrn_radiation_source 'fine-focus sealed tube'
_diffrn_radiation_type MoK\a
_diffrn_radiation_wavelength 0.71073
_diffrn_reflns_av_R_equivalents 0.0670
_diffrn_reflns_av_sigmaI/netI 0.0455
_diffrn_reflns_limit_h_max 0
_diffrn_reflns_limit_h_min -37
_diffrn_reflns_limit_k_max 23
_diffrn_reflns_limit_k_min 0
_diffrn_reflns_limit_l_max 21
_diffrn_reflns_limit_l_min 0
_diffrn_reflns_number 29291
_diffrn_reflns_theta_full 27.87
_diffrn_reflns_theta_max 27.87
_diffrn_reflns_theta_min 2.69
_diffrn_standards_number 0
_exptl_absorpt_coefficient_mu 0.398
_exptl_absorpt_correction_type none
_exptl_crystal_colour colorless
_exptl_crystal_density_diffrn 1.236
_exptl_crystal_density_method 'not measured'
_exptl_crystal_description prism
_exptl_crystal_F_000 3572
_exptl_crystal_size_max 0.30
_exptl_crystal_size_mid 0.20
_exptl_crystal_size_min 0.20
_refine_diff_density_max 0.614
_refine_diff_density_min -0.603
_refine_diff_density_rms 0.070
_refine_ls_abs_structure_details 'Flack H D (1983), Acta Cryst. A39, 876-881'
_refine_ls_abs_structure_Flack 0.13(7)
_refine_ls_extinction_method none
_refine_ls_goodness_of_fit_ref 1.072
_refine_ls_hydrogen_treatment constr
_refine_ls_matrix_type fullcycle
_refine_ls_number_parameters 533
_refine_ls_number_reflns 5491
_refine_ls_number_restraints 75
_refine_ls_restrained_S_all 1.471
_refine_ls_R_factor_all 0.0684
_refine_ls_R_factor_gt 0.0504
_refine_ls_shift/su_max 0.045
_refine_ls_shift/su_mean 0.007
_refine_ls_structure_factor_coef Fsqd
_refine_ls_weighting_details 'calc w=1/[\s^2^(Fo^2^)+(0.0705P)^2^+4.3115P] where P=(Fo^2^+2Fc^2^)/3'
_refine_ls_weighting_scheme calc
_refine_ls_wR_factor_gt 0.1146
_refine_ls_wR_factor_ref 0.1228
_reflns_number_gt 4450
_reflns_number_total 5491
_reflns_threshold_expression >2sigma(I)
_cod_data_source_file om801058w_si_002.cif
_cod_data_source_block mk182i
_cod_original_sg_symbol_H-M 'I ba2'
_cod_database_code 4068729

loop_
_symmetry_equiv_pos_as_xyz
'x, y, z'
'-x, -y, z'
'-x, y, z+1/2'
'x, -y, z+1/2'
'x+1/2, y+1/2, z+1/2'
'-x+1/2, -y+1/2, z+1/2'
'-x+1/2, y+1/2, z+1'
'x+1/2, -y+1/2, z+1'

loop_
_atom_site_label
_atom_site_type_symbol
_atom_site_fract_x
_atom_site_fract_y
_atom_site_fract_z
_atom_site_U_iso_or_equiv
_atom_site_adp_type
_atom_site_occupancy
_atom_site_symmetry_multiplicity
_atom_site_calc_flag
_atom_site_refinement_flags
_atom_site_disorder_assembly
_atom_site_disorder_group
Zr1 Zr 0.25950(2) 0.27478(3) 0.20495(12) 0.03101(16) Uani 1 1 d . . .
N2 N 0.2266(2) 0.1542(3) 0.1618(3) 0.0335(12) Uani 1 1 d . A .
N3 N 0.2976(2) 0.2393(3) 0.0851(3) 0.0324(12) Uani 1 1 d . . .
O4 O 0.19927(16) 0.3065(3) 0.1579(3) 0.0357(10) Uani 1 1 d . . .
O5 O 0.31965(18) 0.2257(3) 0.2368(3) 0.0372(11) Uani 1 1 d . . .
C6 C 0.2274(3) 0.2403(4) 0.3197(4) 0.0436(17) Uani 1 1 d . . .
H6A H 0.1934 0.2294 0.3175 0.052 Uiso 1 1 calc R . .
H6B H 0.2447 0.1994 0.3450 0.052 Uiso 1 1 calc R . .
C7 C 0.2899(2) 0.3951(4) 0.1935(4) 0.0382(16) Uani 1 1 d . . .
H7A H 0.2719 0.4192 0.1526 0.046 Uiso 1 1 calc R . .
H7B H 0.2812 0.4215 0.2402 0.046 Uiso 1 1 calc R . .
C8 C 0.1604(2) 0.2848(4) 0.1181(4) 0.0329(14) Uani 1 1 d . . .
C9 C 0.1332(2) 0.3369(4) 0.0780(4) 0.0352(14) Uani 1 1 d . . .
C10 C 0.1433(2) 0.4216(4) 0.0796(4) 0.0368(15) Uani 1 1 d . . .
C11 C 0.1061(3) 0.4670(4) 0.0371(5) 0.0466(18) Uani 1 1 d . . .
H11A H 0.1085 0.4564 -0.0167 0.070 Uiso 1 1 calc R . .
H11B H 0.1114 0.5204 0.0457 0.070 Uiso 1 1 calc R . .
H11C H 0.0748 0.4532 0.0550 0.070 Uiso 1 1 calc R . .
C12 C 0.1435(3) 0.4504(4) 0.1610(4) 0.0451(17) Uani 1 1 d . . .
H12A H 0.1134 0.4388 0.1847 0.068 Uiso 1 1 calc R . .
H12B H 0.1484 0.5046 0.1610 0.068 Uiso 1 1 calc R . .
H12C H 0.1689 0.4261 0.1889 0.068 Uiso 1 1 calc R . .
C13 C 0.1911(3) 0.4375(4) 0.0423(5) 0.0442(17) Uani 1 1 d . . .
H13A H 0.2160 0.4124 0.0707 0.066 Uiso 1 1 calc R . .
H13B H 0.1969 0.4914 0.0418 0.066 Uiso 1 1 calc R . .
H13C H 0.1908 0.4186 -0.0093 0.066 Uiso 1 1 calc R . .
C14 C 0.0958(2) 0.3073(4) 0.0351(4) 0.0378(15) Uani 1 1 d . . .
H14 H 0.0769 0.3411 0.0073 0.045 Uiso 1 1 calc R . .
C15 C 0.0853(3) 0.2323(4) 0.0313(4) 0.0395(16) Uani 1 1 d . A .
C16 C 0.0449(3) 0.2024(5) -0.0187(5) 0.0462(18) Uani 1 1 d U . .
C17 C 0.0097(5) 0.1610(8) 0.0345(9) 0.062(4) Uani 0.65 1 d PU A 1
H17A H -0.0156 0.1388 0.0046 0.093 Uiso 0.65 1 calc PR A 1
H17B H -0.0036 0.1967 0.0703 0.093 Uiso 0.65 1 calc PR A 1
H17C H 0.0263 0.1215 0.0619 0.093 Uiso 0.65 1 calc PR A 1
C18 C 0.0658(5) 0.1507(9) -0.0759(9) 0.068(4) Uani 0.65 1 d PU A 1
H18A H 0.0879 0.1785 -0.1076 0.101 Uiso 0.65 1 calc PR A 1
H18B H 0.0408 0.1298 -0.1072 0.101 Uiso 0.65 1 calc PR A 1
H18C H 0.0825 0.1101 -0.0504 0.101 Uiso 0.65 1 calc PR A 1
C19 C 0.0168(5) 0.2649(7) -0.0558(9) 0.056(3) Uani 0.65 1 d PU A 1
H19A H 0.0374 0.2940 -0.0887 0.085 Uiso 0.65 1 calc PR A 1
H19B H 0.0036 0.2976 -0.0171 0.085 Uiso 0.65 1 calc PR A 1
H19C H -0.0087 0.2432 -0.0855 0.085 Uiso 0.65 1 calc PR A 1
C20 C 0.0548(9) 0.2278(12) -0.1056(13) 0.055(6) Uani 0.35 1 d PU A 2
H20A H 0.0850 0.2073 -0.1223 0.083 Uiso 0.35 1 calc PR A 2
H20B H 0.0557 0.2824 -0.1086 0.083 Uiso 0.35 1 calc PR A 2
H20C H 0.0297 0.2088 -0.1379 0.083 Uiso 0.35 1 calc PR A 2
C21 C -0.0010(8) 0.2324(12) 0.0031(18) 0.057(6) Uani 0.35 1 d PU A 2
H21A H -0.0245 0.2179 -0.0343 0.086 Uiso 0.35 1 calc PR A 2
H21B H 0.0007 0.2870 0.0060 0.086 Uiso 0.35 1 calc PR A 2
H21C H -0.0099 0.2122 0.0522 0.086 Uiso 0.35 1 calc PR A 2
C22 C 0.0434(9) 0.1151(12) -0.0271(15) 0.056(6) Uani 0.35 1 d PU A 2
H22A H 0.0203 0.1015 -0.0655 0.085 Uiso 0.35 1 calc PR A 2
H22B H 0.0345 0.0926 0.0209 0.085 Uiso 0.35 1 calc PR A 2
H22C H 0.0744 0.0968 -0.0420 0.085 Uiso 0.35 1 calc PR A 2
C23 C 0.1119(2) 0.1841(4) 0.0742(4) 0.0382(15) Uani 1 1 d . . .
H23 H 0.1048 0.1323 0.0731 0.046 Uiso 1 1 calc R A .
C24 C 0.1485(2) 0.2087(4) 0.1185(4) 0.0340(14) Uani 1 1 d . A .
C25 C 0.1741(2) 0.1543(4) 0.1695(4) 0.0379(15) Uani 1 1 d . . .
H25A H 0.1661 0.1664 0.2221 0.045 Uiso 1 1 calc R A .
H25B H 0.1624 0.1033 0.1591 0.045 Uiso 1 1 calc R . .
C26 C 0.2443(2) 0.0938(3) 0.2104(6) 0.0408(15) Uani 1 1 d . . .
H26A H 0.2326 0.0456 0.1921 0.061 Uiso 1 1 calc R A .
H26B H 0.2334 0.1019 0.2619 0.061 Uiso 1 1 calc R . .
H26C H 0.2787 0.0937 0.2094 0.061 Uiso 1 1 calc R . .
C27 C 0.2386(2) 0.1393(4) 0.0821(4) 0.0372(15) Uani 1 1 d . . .
H27A H 0.2180 0.1693 0.0490 0.045 Uiso 1 1 calc R A .
H27B H 0.2332 0.0858 0.0707 0.045 Uiso 1 1 calc R . .
C28 C 0.2888(3) 0.1585(4) 0.0668(4) 0.0363(15) Uani 1 1 d . A .
H28A H 0.2961 0.1492 0.0133 0.044 Uiso 1 1 calc R . .
H28B H 0.3096 0.1265 0.0977 0.044 Uiso 1 1 calc R . .
C29 C 0.2781(3) 0.2870(4) 0.0246(4) 0.0422(17) Uani 1 1 d . . .
H29A H 0.2853 0.3395 0.0351 0.063 Uiso 1 1 calc R . .
H29B H 0.2440 0.2803 0.0221 0.063 Uiso 1 1 calc R . .
H29C H 0.2921 0.2727 -0.0235 0.063 Uiso 1 1 calc R . .
C30 C 0.3490(3) 0.2523(4) 0.0854(4) 0.0371(15) Uani 1 1 d . . .
H30A H 0.3548 0.3056 0.0968 0.044 Uiso 1 1 calc R . .
H30B H 0.3612 0.2425 0.0343 0.044 Uiso 1 1 calc R . .
C31 C 0.3765(3) 0.2051(4) 0.1407(4) 0.0359(15) Uani 1 1 d . . .
C32 C 0.4191(3) 0.1735(4) 0.1197(5) 0.0438(17) Uani 1 1 d . . .
H32 H 0.4303 0.1803 0.0699 0.053 Uiso 1 1 calc R . .
C33 C 0.4454(3) 0.1327(5) 0.1694(5) 0.0461(19) Uani 1 1 d . . .
Cl34 Cl 0.49952(9) 0.09769(15) 0.14113(19) 0.0728(7) Uani 1 1 d . . .
C35 C 0.4294(3) 0.1198(5) 0.2423(5) 0.051(2) Uani 1 1 d . . .
H35 H 0.4471 0.0906 0.2766 0.062 Uiso 1 1 calc R . .
C36 C 0.3867(3) 0.1510(4) 0.2632(4) 0.0434(17) Uani 1 1 d . . .
Cl37 Cl 0.36529(8) 0.13549(14) 0.35259(16) 0.0588(5) Uani 1 1 d . . .
C38 C 0.3604(2) 0.1948(3) 0.2138(5) 0.0367(15) Uani 1 1 d . . .
C39 C 0.3401(3) 0.4139(4) 0.1794(5) 0.051(2) Uani 1 1 d . . .
C40 C 0.3550(4) 0.4496(5) 0.1142(6) 0.064(3) Uani 1 1 d . . .
H40 H 0.3328 0.4660 0.0780 0.077 Uiso 1 1 calc R . .
C41 C 0.4042(5) 0.4613(5) 0.1024(8) 0.087(4) Uani 1 1 d . . .
H41 H 0.4150 0.4835 0.0572 0.105 Uiso 1 1 calc R . .
C42 C 0.4359(4) 0.4399(7) 0.1574(10) 0.092(4) Uani 1 1 d . . .
H42 H 0.4685 0.4486 0.1503 0.110 Uiso 1 1 calc R . .
C43 C 0.4210(4) 0.4071(7) 0.2204(8) 0.087(4) Uani 1 1 d . . .
H43 H 0.4431 0.3938 0.2581 0.105 Uiso 1 1 calc R . .
C44 C 0.3754(3) 0.3927(6) 0.2312(6) 0.067(3) Uani 1 1 d . . .
H44 H 0.3662 0.3671 0.2756 0.080 Uiso 1 1 calc R . .
C45 C 0.2384(3) 0.3148(4) 0.3491(4) 0.0424(17) Uani 1 1 d . . .
C46 C 0.2060(3) 0.3739(4) 0.3402(4) 0.0460(18) Uani 1 1 d . . .
H46 H 0.1758 0.3635 0.3202 0.055 Uiso 1 1 calc R . .
C47 C 0.2172(3) 0.4470(5) 0.3600(5) 0.055(2) Uani 1 1 d . . .
H47 H 0.1948 0.4858 0.3531 0.067 Uiso 1 1 calc R . .
C48 C 0.2608(3) 0.4630(5) 0.3896(5) 0.053(2) Uani 1 1 d . . .
H48 H 0.2688 0.5128 0.4028 0.064 Uiso 1 1 calc R . .
C49 C 0.2935(3) 0.4048(4) 0.4001(4) 0.0496(19) Uani 1 1 d . . .
H49 H 0.3233 0.4156 0.4216 0.059 Uiso 1 1 calc R . .
C50 C 0.2829(3) 0.3327(5) 0.3796(4) 0.0457(17) Uani 1 1 d . . .
H50 H 0.3057 0.2944 0.3861 0.055 Uiso 1 1 calc R . .
C51 C 0.1304(5) 0.0941(8) 0.4095(8) 0.103(4) Uani 1 1 d . . .
H51A H 0.1607 0.1123 0.3907 0.155 Uiso 1 1 calc R . .
H51B H 0.1351 0.0468 0.4362 0.155 Uiso 1 1 calc R . .
H51C H 0.1170 0.1311 0.4438 0.155 Uiso 1 1 calc R . .
C52 C 0.0988(4) 0.0824(6) 0.3472(8) 0.081(3) Uani 1 1 d . . .
H52A H 0.0702 0.0559 0.3642 0.098 Uiso 1 1 calc R . .
H52B H 0.1142 0.0519 0.3079 0.098 Uiso 1 1 calc R . .
O53 O 0.0866(3) 0.1572(5) 0.3174(5) 0.084(2) Uani 1 1 d . . .
C54 C 0.0540(4) 0.1527(9) 0.2603(7) 0.091(4) Uani 1 1 d . . .
H54A H 0.0255 0.1265 0.2780 0.110 Uiso 1 1 calc R . .
H54B H 0.0672 0.1246 0.2173 0.110 Uiso 1 1 calc R . .
C55 C 0.0420(6) 0.2316(9) 0.2367(8) 0.116(6) Uani 1 1 d . . .
H55A H 0.0364 0.2622 0.2814 0.174 Uiso 1 1 calc R . .
H55B H 0.0137 0.2310 0.2055 0.174 Uiso 1 1 calc R . .
H55C H 0.0681 0.2527 0.2079 0.174 Uiso 1 1 calc R . .
C56 C -0.0613(15) 0.5746(13) 0.3595(15) 0.124(14) Uani 0.50 1 d P . .
H56A H -0.0666 0.6256 0.3776 0.187 Uiso 0.50 1 calc PR . .
H56B H -0.0904 0.5457 0.3644 0.187 Uiso 0.50 1 calc PR . .
H56C H -0.0518 0.5761 0.3067 0.187 Uiso 0.50 1 calc PR . .
C57 C -0.0321(5) 0.5468(10) 0.3947(10) 0.142(18) Uani 0.50 1 d PD . .
H57A H -0.0474 0.5172 0.4348 0.170 Uiso 0.50 1 calc PR . .
H57B H -0.0141 0.5870 0.4196 0.170 Uiso 0.50 1 calc PR . .
O58 O 0.0000 0.5000 0.3582(9) 0.075(6) Uani 0.50 2 d SPD . .

loop_
_atom_site_aniso_label
_atom_site_aniso_U_11
_atom_site_aniso_U_22
_atom_site_aniso_U_33
_atom_site_aniso_U_23
_atom_site_aniso_U_13
_atom_site_aniso_U_12
Zr1 0.0351(3) 0.0279(3) 0.0299(3) -0.0018(3) 0.0020(4) 0.0013(2)
N2 0.038(3) 0.027(3) 0.036(3) -0.004(2) 0.000(2) -0.001(2)
N3 0.038(3) 0.028(3) 0.031(3) -0.003(2) 0.002(2) 0.004(2)
O4 0.036(3) 0.034(2) 0.037(3) 0.0006(19) 0.001(2) 0.000(2)
O5 0.041(3) 0.039(3) 0.032(2) -0.0016(19) 0.002(2) 0.004(2)
C6 0.051(5) 0.043(4) 0.038(4) 0.001(3) 0.005(3) -0.001(3)
C7 0.043(4) 0.036(3) 0.036(4) -0.002(3) 0.004(3) -0.001(3)
C8 0.029(3) 0.036(4) 0.034(3) -0.001(3) 0.006(3) -0.003(3)
C9 0.038(4) 0.035(4) 0.033(3) 0.000(3) 0.009(3) 0.001(3)
C10 0.041(4) 0.033(3) 0.036(3) 0.000(3) 0.002(3) 0.003(3)
C11 0.052(5) 0.036(4) 0.052(4) 0.003(3) -0.001(4) 0.010(3)
C12 0.056(5) 0.035(4) 0.044(4) -0.003(3) 0.005(3) 0.002(3)
C13 0.042(4) 0.040(4) 0.051(4) 0.003(3) 0.002(3) -0.003(3)
C14 0.029(4) 0.045(4) 0.040(4) 0.006(3) -0.001(3) 0.003(3)
C15 0.034(4) 0.044(4) 0.040(4) -0.001(3) 0.007(3) -0.002(3)
C16 0.039(4) 0.049(4) 0.050(4) -0.001(3) -0.008(3) -0.002(3)
C17 0.045(8) 0.060(8) 0.080(9) 0.009(7) -0.011(6) -0.022(6)
C18 0.054(8) 0.074(9) 0.074(9) -0.031(8) -0.012(7) -0.001(7)
C19 0.049(8) 0.056(8) 0.064(9) 0.010(6) -0.008(6) -0.008(6)
C20 0.062(14) 0.055(14) 0.049(13) -0.013(10) -0.016(11) -0.004(11)
C21 0.026(10) 0.050(12) 0.096(19) 0.009(12) -0.011(11) 0.008(9)
C22 0.059(14) 0.036(11) 0.075(15) 0.011(10) -0.027(12) -0.007(10)
C23 0.035(4) 0.035(4) 0.045(4) 0.002(3) 0.003(3) -0.008(3)
C24 0.035(4) 0.030(3) 0.037(3) 0.002(3) 0.005(3) -0.002(3)
C25 0.045(4) 0.030(3) 0.039(3) 0.007(3) -0.004(3) -0.002(3)
C26 0.054(4) 0.027(3) 0.041(4) 0.012(4) -0.007(4) -0.002(3)
C27 0.046(4) 0.028(3) 0.038(4) -0.008(3) -0.003(3) 0.005(3)
C28 0.048(4) 0.031(3) 0.031(3) -0.008(3) 0.002(3) 0.003(3)
C29 0.052(4) 0.041(4) 0.034(4) 0.001(3) 0.001(3) -0.002(3)
C30 0.044(4) 0.031(3) 0.036(3) 0.002(3) 0.010(3) 0.002(3)
C31 0.038(4) 0.025(3) 0.044(4) -0.008(3) 0.002(3) -0.002(3)
C32 0.034(4) 0.047(4) 0.050(4) -0.010(4) 0.001(3) -0.001(3)
C33 0.031(4) 0.049(5) 0.059(5) -0.009(4) -0.002(4) 0.005(3)
Cl34 0.0424(10) 0.0880(17) 0.0878(16) -0.0115(13) 0.0020(11) 0.0224(12)
C35 0.040(5) 0.049(5) 0.065(5) -0.003(4) -0.014(4) 0.006(4)
C36 0.038(4) 0.047(4) 0.045(4) -0.004(3) -0.006(3) -0.001(3)
Cl37 0.0557(12) 0.0765(14) 0.0443(10) 0.0144(10) -0.0049(9) 0.0129(11)
C38 0.036(3) 0.030(3) 0.045(4) -0.005(3) -0.001(3) 0.000(2)
C39 0.053(5) 0.039(4) 0.062(5) -0.012(3) 0.013(4) -0.009(4)
C40 0.081(6) 0.034(4) 0.077(6) -0.003(4) 0.034(5) -0.006(4)
C41 0.104(9) 0.039(5) 0.118(10) -0.011(6) 0.057(8) -0.024(5)
C42 0.057(7) 0.084(9) 0.135(12) -0.015(8) 0.016(8) -0.015(6)
C43 0.045(5) 0.105(8) 0.113(11) -0.004(8) 0.005(6) -0.005(5)
C44 0.042(5) 0.076(6) 0.082(7) -0.017(5) -0.002(4) -0.005(4)
C45 0.052(5) 0.045(4) 0.031(3) 0.000(3) 0.009(3) 0.006(3)
C46 0.050(4) 0.050(4) 0.038(4) 0.000(3) 0.004(3) 0.008(4)
C47 0.065(6) 0.060(5) 0.042(4) -0.001(4) 0.008(4) 0.017(5)
C48 0.075(6) 0.043(4) 0.043(4) -0.004(3) 0.009(4) 0.002(4)
C49 0.061(5) 0.049(5) 0.039(4) -0.002(3) 0.002(4) 0.001(4)
C50 0.051(5) 0.050(5) 0.036(4) 0.004(3) 0.005(3) 0.002(4)
C51 0.102(10) 0.104(10) 0.104(10) 0.015(8) -0.012(8) -0.015(8)
C52 0.079(7) 0.068(7) 0.096(8) -0.006(6) 0.017(7) -0.006(6)
O53 0.088(6) 0.082(5) 0.082(5) -0.002(4) 0.003(4) 0.007(4)
C54 0.051(6) 0.158(13) 0.065(7) 0.023(7) 0.000(5) -0.006(7)
C55 0.101(11) 0.169(15) 0.079(8) 0.026(9) 0.024(8) 0.055(10)
C56 0.25(4) 0.063(13) 0.064(15) -0.015(12) 0.07(2) -0.06(2)
C57 0.089(18) 0.31(5) 0.028(10) -0.004(18) 0.011(11) -0.14(3)
O58 0.122(17) 0.069(11) 0.035(9) 0.000 0.000 -0.029(12)

loop_
_atom_type_symbol
_atom_type_description
_atom_type_scat_dispersion_real
_atom_type_scat_dispersion_imag
_atom_type_scat_source
C C 0.0033 0.0016 'International Tables Vol C Tables 4.2.6.8 and 6.1.1.4'
H H 0.0000 0.0000 'International Tables Vol C Tables 4.2.6.8 and 6.1.1.4'
Cl Cl 0.1484 0.1585 'International Tables Vol C Tables 4.2.6.8 and 6.1.1.4'
N N 0.0061 0.0033 'International Tables Vol C Tables 4.2.6.8 and 6.1.1.4'
O O 0.0106 0.0060 'International Tables Vol C Tables 4.2.6.8 and 6.1.1.4'
Zr Zr -2.9673 0.5597 'International Tables Vol C Tables 4.2.6.8 and 6.1.1.4'

loop_
_geom_angle_atom_site_label_1
_geom_angle_atom_site_label_2
_geom_angle_atom_site_label_3
_geom_angle
_geom_angle_site_symmetry_1
O4 Zr1 O5 168.17(19) .
O4 Zr1 C6 96.2(3) .
O5 Zr1 C6 88.3(3) .
O4 Zr1 C7 91.2(2) .
O5 Zr1 C7 96.4(2) .
C6 Zr1 C7 118.0(3) .
O4 Zr1 N2 77.92(19) .
O5 Zr1 N2 91.73(19) .
C6 Zr1 N2 83.9(2) .
C7 Zr1 N2 156.8(2) .
O4 Zr1 N3 95.02(19) .
O5 Zr1 N3 75.98(19) .
C6 Zr1 N3 149.6(2) .
C7 Zr1 N3 89.9(2) .
N2 Zr1 N3 71.01(18) .
O4 Zr1 C45 97.6(2) .
O5 Zr1 C45 92.1(2) .
C6 Zr1 C45 32.4(3) .
C7 Zr1 C45 85.5(2) .
N2 Zr1 C45 115.9(2) .
N3 Zr1 C45 166.7(2) .
C26 N2 C27 110.5(6) .
C26 N2 C25 106.8(5) .
C27 N2 C25 108.5(5) .
C26 N2 Zr1 109.1(4) .
C27 N2 Zr1 111.5(4) .
C25 N2 Zr1 110.4(4) .
C30 N3 C29 106.3(6) .
C30 N3 C28 108.4(5) .
C29 N3 C28 109.5(5) .
C30 N3 Zr1 112.9(4) .
C29 N3 Zr1 108.4(4) .
C28 N3 Zr1 111.2(4) .
C8 O4 Zr1 146.4(4) .
C38 O5 Zr1 145.8(5) .
C45 C6 Zr1 89.4(4) .
C45 C6 H6A 113.7 .
Zr1 C6 H6A 113.7 .
C45 C6 H6B 113.7 .
Zr1 C6 H6B 113.7 .
H6A C6 H6B 111.0 .
C39 C7 Zr1 125.5(5) .
C39 C7 H7A 105.9 .
Zr1 C7 H7A 105.9 .
C39 C7 H7B 105.9 .
Zr1 C7 H7B 105.9 .
H7A C7 H7B 106.3 .
O4 C8 C24 117.8(6) .
O4 C8 C9 121.3(6) .
C24 C8 C9 120.9(6) .
C8 C9 C14 116.2(6) .
C8 C9 C10 122.6(6) .
C14 C9 C10 121.2(6) .
C11 C10 C12 106.9(6) .
C11 C10 C13 107.4(6) .
C12 C10 C13 110.0(6) .
C11 C10 C9 112.4(6) .
C12 C10 C9 110.3(6) .
C13 C10 C9 109.7(6) .
C10 C11 H11A 109.5 .
C10 C11 H11B 109.5 .
H11A C11 H11B 109.5 .
C10 C11 H11C 109.5 .
H11A C11 H11C 109.5 .
H11B C11 H11C 109.5 .
C10 C12 H12A 109.5 .
C10 C12 H12B 109.5 .
H12A C12 H12B 109.5 .
C10 C12 H12C 109.5 .
H12A C12 H12C 109.5 .
H12B C12 H12C 109.5 .
C10 C13 H13A 109.5 .
C10 C13 H13B 109.5 .
H13A C13 H13B 109.5 .
C10 C13 H13C 109.5 .
H13A C13 H13C 109.5 .
H13B C13 H13C 109.5 .
C15 C14 C9 123.8(7) .
C15 C14 H14 118.1 .
C9 C14 H14 118.1 .
C14 C15 C23 117.5(7) .
C14 C15 C16 121.9(7) .
C23 C15 C16 120.6(6) .
C21 C16 C18 139.4(11) .
C21 C16 C19 51.6(11) .
C18 C16 C19 111.4(10) .
C21 C16 C15 112.5(11) .
C18 C16 C15 108.1(8) .
C19 C16 C15 112.7(8) .
C21 C16 C17 56.0(10) .
C18 C16 C17 112.0(10) .
C19 C16 C17 105.8(9) .
C15 C16 C17 106.9(8) .
C21 C16 C22 111.4(13) .
C18 C16 C22 48.2(10) .
C19 C16 C22 132.3(8) .
C15 C16 C22 114.8(8) .
C17 C16 C22 64.5(10) .
C21 C16 C20 107.6(14) .
C18 C16 C20 57.3(8) .
C19 C16 C20 58.5(9) .
C15 C16 C20 108.7(8) .
C17 C16 C20 144.4(8) .
C22 C16 C20 101.0(12) .
C16 C17 H17A 109.5 .
C16 C17 H17B 109.5 .
C16 C17 H17C 109.5 .
C16 C18 H18A 109.5 .
C16 C18 H18B 109.5 .
C16 C18 H18C 109.5 .
C16 C19 H19A 109.5 .
C16 C19 H19B 109.5 .
C16 C19 H19C 109.5 .
C16 C20 H20A 109.5 .
C16 C20 H20B 109.5 .
H20A C20 H20B 109.5 .
C16 C20 H20C 109.5 .
H20A C20 H20C 109.5 .
H20B C20 H20C 109.5 .
C16 C21 H21A 109.5 .
C16 C21 H21B 109.5 .
H21A C21 H21B 109.5 .
C16 C21 H21C 109.4 .
H21A C21 H21C 109.5 .
H21B C21 H21C 109.5 .
C16 C22 H22A 109.5 .
C16 C22 H22B 109.4 .
H22A C22 H22B 109.5 .
C16 C22 H22C 109.5 .
H22A C22 H22C 109.5 .
H22B C22 H22C 109.5 .
C24 C23 C15 122.3(7) .
C24 C23 H23 118.9 .
C15 C23 H23 118.9 .
C23 C24 C8 119.2(6) .
C23 C24 C25 120.1(6) .
C8 C24 C25 120.6(6) .
N2 C25 C24 115.1(6) .
N2 C25 H25A 108.5 .
C24 C25 H25A 108.5 .
N2 C25 H25B 108.5 .
C24 C25 H25B 108.5 .
H25A C25 H25B 107.5 .
N2 C26 H26A 109.5 .
N2 C26 H26B 109.5 .
H26A C26 H26B 109.5 .
N2 C26 H26C 109.5 .
H26A C26 H26C 109.5 .
H26B C26 H26C 109.5 .
N2 C27 C28 110.7(5) .
N2 C27 H27A 109.5 .
C28 C27 H27A 109.5 .
N2 C27 H27B 109.5 .
C28 C27 H27B 109.5 .
H27A C27 H27B 108.1 .
C27 C28 N3 110.0(5) .
C27 C28 H28A 109.7 .
N3 C28 H28A 109.7 .
C27 C28 H28B 109.7 .
N3 C28 H28B 109.7 .
H28A C28 H28B 108.2 .
N3 C29 H29A 109.5 .
N3 C29 H29B 109.5 .
H29A C29 H29B 109.5 .
N3 C29 H29C 109.5 .
H29A C29 H29C 109.5 .
H29B C29 H29C 109.5 .
N3 C30 C31 115.1(6) .
N3 C30 H30A 108.5 .
C31 C30 H30A 108.5 .
N3 C30 H30B 108.5 .
C31 C30 H30B 108.5 .
H30A C30 H30B 107.5 .
C32 C31 C38 119.0(7) .
C32 C31 C30 120.1(7) .
C38 C31 C30 120.8(6) .
C33 C32 C31 121.3(7) .
C33 C32 H32 119.4 .
C31 C32 H32 119.4 .
C32 C33 C35 120.7(8) .
C32 C33 Cl34 119.3(7) .
C35 C33 Cl34 120.1(7) .
C36 C35 C33 118.0(8) .
C36 C35 H35 121.0 .
C33 C35 H35 121.0 .
C35 C36 C38 121.8(8) .
C35 C36 Cl37 119.4(6) .
C38 C36 Cl37 118.8(6) .
O5 C38 C31 120.9(6) .
O5 C38 C36 120.0(7) .
C31 C38 C36 119.1(6) .
C40 C39 C44 116.8(9) .
C40 C39 C7 122.5(9) .
C44 C39 C7 120.6(8) .
C39 C40 C41 119.2(11) .
C39 C40 H40 120.4 .
C41 C40 H40 120.4 .
C42 C41 C40 119.5(11) .
C42 C41 H41 120.2 .
C40 C41 H41 120.2 .
C43 C42 C41 120.5(11) .
C43 C42 H42 119.7 .
C41 C42 H42 119.7 .
C42 C43 C44 120.9(13) .
C42 C43 H43 119.5 .
C44 C43 H43 119.5 .
C43 C44 C39 122.9(11) .
C43 C44 H44 118.6 .
C39 C44 H44 118.6 .
C46 C45 C50 117.3(7) .
C46 C45 C6 120.1(7) .
C50 C45 C6 122.3(7) .
C46 C45 Zr1 103.6(5) .
C50 C45 Zr1 102.9(5) .
C6 C45 Zr1 58.2(4) .
C47 C46 C45 121.8(8) .
C47 C46 H46 119.1 .
C45 C46 H46 119.1 .
C48 C47 C46 119.8(8) .
C48 C47 H47 120.1 .
C46 C47 H47 120.1 .
C47 C48 C49 119.6(8) .
C47 C48 H48 120.2 .
C49 C48 H48 120.2 .
C50 C49 C48 120.8(8) .
C50 C49 H49 119.6 .
C48 C49 H49 119.6 .
C49 C50 C45 120.8(8) .
C49 C50 H50 119.6 .
C45 C50 H50 119.6 .
C52 C51 H51A 109.5 .
C52 C51 H51B 109.5 .
H51A C51 H51B 109.5 .
C52 C51 H51C 109.5 .
H51A C51 H51C 109.5 .
H51B C51 H51C 109.5 .
C51 C52 O53 106.9(10) .
C51 C52 H52A 110.3 .
O53 C52 H52A 110.3 .
C51 C52 H52B 110.3 .
O53 C52 H52B 110.3 .
H52A C52 H52B 108.6 .
C54 O53 C52 111.7(10) .
O53 C54 C55 107.6(12) .
O53 C54 H54A 110.2 .
C55 C54 H54A 110.2 .
O53 C54 H54B 110.2 .
C55 C54 H54B 110.2 .
H54A C54 H54B 108.5 .
C54 C55 H55A 109.5 .
C54 C55 H55B 109.5 .
H55A C55 H55B 109.5 .
C54 C55 H55C 109.5 .
H55A C55 H55C 109.5 .
H55B C55 H55C 109.5 .
C57 C56 H56A 109.5 .
C57 C56 H56B 109.5 .
H56A C56 H56B 109.5 .
C57 C56 H56C 109.5 .
H56A C56 H56C 109.5 .
H56B C56 H56C 109.5 .
C56 C57 O58 118.5(18) .
C56 C57 H57A 107.7 .
O58 C57 H57A 107.7 .
C56 C57 H57B 107.7 .
O58 C57 H57B 107.7 .
H57A C57 H57B 107.1 .
C57 O58 C57 125(2) 2_565

loop_
_geom_bond_atom_site_label_1
_geom_bond_atom_site_label_2
_geom_bond_distance
_geom_bond_site_symmetry_2
Zr1 O4 1.993(5) .
Zr1 O5 2.008(5) .
Zr1 C6 2.323(7) .
Zr1 C7 2.330(7) .
Zr1 N2 2.475(5) .
Zr1 N3 2.479(6) .
Zr1 C45 2.734(7) .
N2 C26 1.475(9) .
N2 C27 1.486(9) .
N2 C25 1.501(9) .
N3 C30 1.483(9) .
N3 C29 1.484(9) .
N3 C28 1.503(8) .
O4 C8 1.371(8) .
O5 C38 1.349(8) .
C6 C45 1.467(11) .
C6 H6A 0.9900 .
C6 H6B 0.9900 .
C7 C39 1.491(11) .
C7 H7A 0.9900 .
C7 H7B 0.9900 .
C8 C24 1.404(9) .
C8 C9 1.407(10) .
C9 C14 1.414(10) .
C9 C10 1.544(9) .
C10 C11 1.536(10) .
C10 C12 1.538(10) .
C10 C13 1.542(10) .
C11 H11A 0.9800 .
C11 H11B 0.9800 .
C11 H11C 0.9800 .
C12 H12A 0.9800 .
C12 H12B 0.9800 .
C12 H12C 0.9800 .
C13 H13A 0.9800 .
C13 H13B 0.9800 .
C13 H13C 0.9800 .
C14 C15 1.377(11) .
C14 H14 0.9500 .
C15 C23 1.380(10) .
C15 C16 1.550(11) .
C16 C21 1.47(2) .
C16 C18 1.500(16) .
C16 C19 1.528(15) .
C16 C17 1.567(16) .
C16 C22 1.57(2) .
C16 C20 1.64(2) .
C17 H17A 0.9800 .
C17 H17B 0.9800 .
C17 H17C 0.9800 .
C18 H18A 0.9800 .
C18 H18B 0.9800 .
C18 H18C 0.9800 .
C19 H19A 0.9800 .
C19 H19B 0.9800 .
C19 H19C 0.9800 .
C20 H20A 0.9800 .
C20 H20B 0.9800 .
C20 H20C 0.9800 .
C21 H21A 0.9800 .
C21 H21B 0.9800 .
C21 H21C 0.9800 .
C22 H22A 0.9800 .
C22 H22B 0.9800 .
C22 H22C 0.9800 .
C23 C24 1.380(10) .
C23 H23 0.9500 .
C24 C25 1.517(9) .
C25 H25A 0.9900 .
C25 H25B 0.9900 .
C26 H26A 0.9800 .
C26 H26B 0.9800 .
C26 H26C 0.9800 .
C27 C28 1.496(10) .
C27 H27A 0.9900 .
C27 H27B 0.9900 .
C28 H28A 0.9900 .
C28 H28B 0.9900 .
C29 H29A 0.9800 .
C29 H29B 0.9800 .
C29 H29C 0.9800 .
C30 C31 1.516(10) .
C30 H30A 0.9900 .
C30 H30B 0.9900 .
C31 C32 1.392(10) .
C31 C38 1.394(11) .
C32 C33 1.371(11) .
C32 H32 0.9500 .
C33 C35 1.397(12) .
C33 Cl34 1.739(8) .
C35 C36 1.389(12) .
C35 H35 0.9500 .
C36 C38 1.396(11) .
C36 Cl37 1.729(8) .
C39 C40 1.392(12) .
C39 C44 1.416(13) .
C40 C41 1.433(14) .
C40 H40 0.9500 .
C41 C42 1.388(19) .
C41 H41 0.9500 .
C42 C43 1.336(19) .
C42 H42 0.9500 .
C43 C44 1.340(14) .
C43 H43 0.9500 .
C44 H44 0.9500 .
C45 C46 1.414(11) .
C45 C50 1.416(12) .
C46 C47 1.391(12) .
C46 H46 0.9500 .
C47 C48 1.382(13) .
C47 H47 0.9500 .
C48 C49 1.410(12) .
C48 H48 0.9500 .
C49 C50 1.375(12) .
C49 H49 0.9500 .
C50 H50 0.9500 .
C51 C52 1.445(18) .
C51 H51A 0.9800 .
C51 H51B 0.9800 .
C51 H51C 0.9800 .
C52 O53 1.483(14) .
C52 H52A 0.9900 .
C52 H52B 0.9900 .
O53 C54 1.379(13) .
C54 C55 1.513(19) .
C54 H54A 0.9900 .
C54 H54B 0.9900 .
C55 H55A 0.9800 .
C55 H55B 0.9800 .
C55 H55C 0.9800 .
C56 C57 1.16(4) .
C56 H56A 0.9800 .
C56 H56B 0.9800 .
C56 H56C 0.9800 .
C57 O58 1.3998(10) .
C57 H57A 0.9900 .
C57 H57B 0.9900 .
O58 C57 1.3998(10) 2_565
